data_7226477
loop_
_publ_author_name
'Sousa, Ana Catarina'
'Piedade, M. F\'atima M. M.'
'Martins, L\'igia O.'
'Robalo, M. Paula'

_publ_section_title
;
 Eco-friendly synthesis of indo dyes mediated by a bacterial laccase
;
_journal_issue 22
_journal_name_full 'Green Chem.'
_journal_page_first 6063
_journal_paper_doi 10.1039/C6GC02050J
_journal_volume 18
_journal_year 2016
_chemical_formula_sum 'C13 H13 N3 O'
_chemical_formula_weight 227.26
_chemical_name_systematic
;
 ?
;
_space_group_crystal_system monoclinic
_space_group_IT_number 14
_space_group_name_Hall '-P 2yn'
_space_group_name_H-M_alt 'P 1 21/n 1'
_symmetry_space_group_name_Hall '-P 2yn'
_symmetry_space_group_name_H-M 'P 1 21/n 1'
_atom_sites_solution_hydrogens mixed
_audit_creation_method SHELXL-2013
_audit_update_record
;
2016-04-26 deposited with the CCDC.
2016-09-01 downloaded from the CCDC.
;
_cell_angle_alpha 90
_cell_angle_beta 94.725(4)
_cell_angle_gamma 90
_cell_formula_units_Z 4
_cell_length_a 13.5515(11)
_cell_length_b 3.9004(3)
_cell_length_c 20.9865(16)
_cell_measurement_reflns_used 2948
_cell_measurement_temperature 296(2)
_cell_measurement_theta_max 28.39
_cell_measurement_theta_min 3.02
_cell_volume 1105.50(15)
_computing_cell_refinement 'Bruker SAINT'
_computing_data_collection 'Bruker APEX2'
_computing_data_reduction 'Bruker SAINT'
_computing_structure_refinement 'SHELXL-2013 (Sheldrick, 2013)'
_computing_structure_solution SIR97
_diffrn_ambient_temperature 296(2)
_diffrn_measured_fraction_theta_full 0.977
_diffrn_measured_fraction_theta_max 0.977
_diffrn_measurement_device_type 'Bruker APEX-II CCD'
_diffrn_measurement_method '\f and \w scans'
_diffrn_radiation_type MoK\a
_diffrn_radiation_wavelength 0.71073
_diffrn_reflns_av_R_equivalents 0.0295
_diffrn_reflns_av_unetI/netI 0.0290
_diffrn_reflns_Laue_measured_fraction_full 0.977
_diffrn_reflns_Laue_measured_fraction_max 0.977
_diffrn_reflns_limit_h_max 16
_diffrn_reflns_limit_h_min -18
_diffrn_reflns_limit_k_max 5
_diffrn_reflns_limit_k_min -5
_diffrn_reflns_limit_l_max 28
_diffrn_reflns_limit_l_min -28
_diffrn_reflns_number 10590
_diffrn_reflns_point_group_measured_fraction_full 0.977
_diffrn_reflns_point_group_measured_fraction_max 0.977
_diffrn_reflns_theta_full 25.242
_diffrn_reflns_theta_max 28.401
_diffrn_reflns_theta_min 3.176
_exptl_absorpt_coefficient_mu 0.090
_exptl_absorpt_correction_T_max 0.9822
_exptl_absorpt_correction_T_min 0.9396
_exptl_absorpt_correction_type psi-scans
_exptl_crystal_colour black
_exptl_crystal_density_diffrn 1.365
_exptl_crystal_description paralelipedic
_exptl_crystal_F_000 480
_exptl_crystal_size_max 0.700
_exptl_crystal_size_mid 0.350
_exptl_crystal_size_min 0.200
_refine_diff_density_max 0.322
_refine_diff_density_min -0.237
_refine_diff_density_rms 0.045
_refine_ls_extinction_method none
_refine_ls_goodness_of_fit_ref 1.043
_refine_ls_hydrogen_treatment mixed
_refine_ls_matrix_type full
_refine_ls_number_parameters 169
_refine_ls_number_reflns 2710
_refine_ls_number_restraints 0
_refine_ls_restrained_S_all 1.043
_refine_ls_R_factor_all 0.0603
_refine_ls_R_factor_gt 0.0399
_refine_ls_shift/su_max 0.009
_refine_ls_shift/su_mean 0.001
_refine_ls_structure_factor_coef Fsqd
_refine_ls_weighting_details 'w=1/[\s^2^(Fo^2^)+(0.0695P)^2^] where P=(Fo^2^+2Fc^2^)/3'
_refine_ls_weighting_scheme calc
_refine_ls_wR_factor_gt 0.1021
_refine_ls_wR_factor_ref 0.1106
_reflns_Friedel_coverage 0.000
_reflns_number_gt 2013
_reflns_number_total 2710
_reflns_threshold_expression 'I > 2\s(I)'
_cod_data_source_file c6gc02050j3.cif
_cod_data_source_block shelx
_cod_depositor_comments 'Adding full bibliography for 7226477.cif.'
_cod_database_code 7226477
_shelx_space_group_comment
;
The symmetry employed for this shelxl refinement is uniquely defined
by the following loop, which should always be used as a source of
symmetry information in preference to the above space-group names.
They are only intended as comments.
;
_shelx_estimated_absorpt_t_min 0.940
_shelx_estimated_absorpt_t_max 0.982
_shelxl_version_number 2013-4

loop_
_space_group_symop_operation_xyz
'x, y, z'
'-x+1/2, y+1/2, -z+1/2'
'-x, -y, -z'
'x-1/2, -y-1/2, z-1/2'

loop_
_atom_site_label
_atom_site_type_symbol
_atom_site_fract_x
_atom_site_fract_y
_atom_site_fract_z
_atom_site_U_iso_or_equiv
_atom_site_adp_type
_atom_site_occupancy
_atom_site_site_symmetry_order
_atom_site_calc_flag
_atom_site_refinement_flags_posn
_atom_site_refinement_flags_adp
O1 O 0.44847(6) 0.0364(3) 0.21966(4) 0.0323(2) Uani 1 1 d . .
N2 N 0.15933(7) 0.2631(2) 0.03108(4) 0.0216(2) Uani 1 1 d . .
N1 N 0.16076(9) 0.3755(3) -0.23486(5) 0.0276(3) Uani 1 1 d . .
N3 N 0.12439(8) 0.3993(3) 0.15090(5) 0.0266(3) Uani 1 1 d . .
C10 C 0.38209(9) 0.0928(3) 0.17574(5) 0.0224(3) Uani 1 1 d . .
C9 C 0.28859(9) 0.2313(3) 0.18791(5) 0.0218(3) Uani 1 1 d . .
H9 H 0.2776 0.2923 0.2296 0.026 Uiso 1 1 calc R U
C8 C 0.21400(8) 0.2784(3) 0.14069(5) 0.0201(2) Uani 1 1 d . .
C7 C 0.23294(8) 0.2058(3) 0.07306(5) 0.0190(2) Uani 1 1 d . .
C4 C 0.16725(9) 0.2667(3) -0.03502(5) 0.0199(2) Uani 1 1 d . .
C3 C 0.08518(8) 0.1547(3) -0.07484(5) 0.0220(3) Uani 1 1 d . .
H3 H 0.0306 0.0628 -0.0568 0.026 Uiso 1 1 calc R U
C2 C 0.08476(8) 0.1796(3) -0.14034(5) 0.0219(3) Uani 1 1 d . .
H2 H 0.0316 0.0909 -0.1661 0.026 Uiso 1 1 calc R U
C1 C 0.16293(9) 0.3362(3) -0.16879(5) 0.0207(3) Uani 1 1 d . .
C12 C 0.33000(8) 0.0680(3) 0.06138(5) 0.0204(2) Uani 1 1 d . .
H12 H 0.3435 0.0216 0.0195 0.024 Uiso 1 1 calc R U
C11 C 0.40067(8) 0.0054(3) 0.10870(5) 0.0210(2) Uani 1 1 d . .
C13 C 0.49823(9) -0.1522(3) 0.09776(6) 0.0278(3) Uani 1 1 d . .
H13A H 0.4980 -0.2233 0.0540 0.042 Uiso 1 1 calc R U
H13B H 0.5095 -0.3475 0.1252 0.042 Uiso 1 1 calc R U
H13C H 0.5499 0.0130 0.1071 0.042 Uiso 1 1 calc R U
C6 C 0.24472(8) 0.4475(3) -0.12943(5) 0.0216(3) Uani 1 1 d . .
H6 H 0.2980 0.5478 -0.1476 0.026 Uiso 1 1 calc R U
C5 C 0.24735(8) 0.4104(3) -0.06401(5) 0.0214(3) Uani 1 1 d . .
H5 H 0.3031 0.4817 -0.0387 0.026 Uiso 1 1 calc R U
H3N H 0.0792(11) 0.423(4) 0.1184(8) 0.032 Uiso 1 1 d . U
H4N H 0.1068(11) 0.446(4) 0.1890(8) 0.032 Uiso 1 1 d . U
H2N H 0.2001(12) 0.541(4) -0.2476(7) 0.039(4) Uiso 1 1 d . .
H1N H 0.1030(13) 0.382(4) -0.2555(8) 0.041(4) Uiso 1 1 d . .

loop_
_atom_site_aniso_label
_atom_site_aniso_U_11
_atom_site_aniso_U_22
_atom_site_aniso_U_33
_atom_site_aniso_U_23
_atom_site_aniso_U_13
_atom_site_aniso_U_12
O1 0.0217(5) 0.0536(6) 0.0206(4) 0.0026(4) -0.0044(3) 0.0046(4)
N2 0.0207(5) 0.0266(5) 0.0174(5) -0.0012(4) 0.0002(4) 0.0009(4)
N1 0.0231(6) 0.0435(7) 0.0159(5) 0.0010(4) 0.0009(4) -0.0012(5)
N3 0.0200(5) 0.0416(6) 0.0181(5) -0.0046(4) 0.0009(4) 0.0060(5)
C10 0.0205(6) 0.0267(6) 0.0195(5) 0.0018(4) -0.0014(4) -0.0016(5)
C9 0.0228(6) 0.0286(6) 0.0141(5) -0.0007(4) 0.0021(4) 0.0003(5)
C8 0.0203(6) 0.0219(5) 0.0184(5) 0.0000(4) 0.0024(4) -0.0005(4)
C7 0.0189(6) 0.0207(5) 0.0171(5) -0.0004(4) 0.0008(4) -0.0014(4)
C4 0.0192(6) 0.0235(5) 0.0168(5) -0.0006(4) -0.0002(4) 0.0039(4)
C3 0.0162(6) 0.0288(6) 0.0209(5) 0.0010(4) 0.0018(4) 0.0008(5)
C2 0.0162(6) 0.0280(6) 0.0210(6) -0.0032(4) -0.0024(4) 0.0015(5)
C1 0.0200(6) 0.0247(6) 0.0174(5) -0.0009(4) 0.0017(4) 0.0057(5)
C12 0.0210(6) 0.0239(6) 0.0167(5) -0.0010(4) 0.0038(4) 0.0002(4)
C11 0.0182(6) 0.0227(5) 0.0220(5) 0.0009(4) 0.0020(4) -0.0003(5)
C13 0.0208(6) 0.0345(7) 0.0280(6) 0.0009(5) 0.0025(5) 0.0045(5)
C6 0.0177(6) 0.0257(6) 0.0218(5) 0.0016(4) 0.0033(4) 0.0001(4)
C5 0.0183(6) 0.0255(6) 0.0196(5) -0.0007(4) -0.0039(4) -0.0008(5)

loop_
_atom_type_symbol
_atom_type_description
_atom_type_scat_dispersion_real
_atom_type_scat_dispersion_imag
_atom_type_scat_source
C C 0.0033 0.0016 'International Tables Vol C Tables 4.2.6.8 and 6.1.1.4'
H H 0.0000 0.0000 'International Tables Vol C Tables 4.2.6.8 and 6.1.1.4'
N N 0.0061 0.0033 'International Tables Vol C Tables 4.2.6.8 and 6.1.1.4'
O O 0.0106 0.0060 'International Tables Vol C Tables 4.2.6.8 and 6.1.1.4'

loop_
_geom_angle_atom_site_label_1
_geom_angle_atom_site_label_2
_geom_angle_atom_site_label_3
_geom_angle
C7 N2 C4 123.94(10)
O1 C10 C9 122.10(10)
O1 C10 C11 119.20(11)
C9 C10 C11 118.68(10)
C8 C9 C10 122.53(10)
N3 C8 C9 123.93(10)
N3 C8 C7 116.73(10)
C9 C8 C7 119.30(10)
N2 C7 C12 127.12(10)
N2 C7 C8 115.58(10)
C12 C7 C8 117.26(10)
N2 C4 C5 123.94(10)
N2 C4 C3 117.69(10)
C5 C4 C3 117.97(10)
C2 C3 C4 120.63(11)
C3 C2 C1 121.05(10)
N1 C1 C6 120.36(11)
N1 C1 C2 121.22(10)
C6 C1 C2 118.40(10)
C11 C12 C7 122.66(10)
C12 C11 C10 119.41(11)
C12 C11 C13 123.19(10)
C10 C11 C13 117.40(10)
C5 C6 C1 120.74(11)
C6 C5 C4 121.07(10)

loop_
_geom_bond_atom_site_label_1
_geom_bond_atom_site_label_2
_geom_bond_distance
O1 C10 1.2531(13)
N2 C7 1.2948(14)
N2 C4 1.4003(14)
N1 C1 1.3929(14)
N3 C8 1.3363(15)
C10 C9 1.4199(17)
C10 C11 1.4890(16)
C9 C8 1.3684(16)
C8 C7 1.4902(15)
C7 C12 1.4603(16)
C4 C5 1.4041(16)
C4 C3 1.4046(15)
C3 C2 1.3778(15)
C2 C1 1.3985(16)
C1 C6 1.3958(15)
C12 C11 1.3438(15)
C11 C13 1.4928(16)
C6 C5 1.3780(15)

loop_
_geom_torsion_atom_site_label_1
_geom_torsion_atom_site_label_2
_geom_torsion_atom_site_label_3
_geom_torsion_atom_site_label_4
_geom_torsion
O1 C10 C9 C8 -176.80(11)
C11 C10 C9 C8 1.90(18)
C10 C9 C8 N3 178.11(11)
C10 C9 C8 C7 -4.42(18)
C4 N2 C7 C12 -13.56(18)
C4 N2 C7 C8 168.73(10)
N3 C8 C7 N2 -1.03(15)
C9 C8 C7 N2 -178.68(10)
N3 C8 C7 C12 -178.97(10)
C9 C8 C7 C12 3.38(16)
C7 N2 C4 C5 -39.94(17)
C7 N2 C4 C3 147.49(11)
N2 C4 C3 C2 174.31(10)
C5 C4 C3 C2 1.29(17)
C4 C3 C2 C1 -4.08(18)
C3 C2 C1 N1 -177.13(11)
C3 C2 C1 C6 4.08(17)
N2 C7 C12 C11 -177.43(11)
C8 C7 C12 C11 0.23(17)
C7 C12 C11 C10 -2.73(17)
C7 C12 C11 C13 176.74(10)
O1 C10 C11 C12 -179.47(11)
C9 C10 C11 C12 1.79(17)
O1 C10 C11 C13 1.03(16)
C9 C10 C11 C13 -177.71(11)
N1 C1 C6 C5 179.83(11)
C2 C1 C6 C5 -1.37(17)
C1 C6 C5 C4 -1.36(17)
N2 C4 C5 C6 -171.14(10)
C3 C4 C5 C6 1.41(17)
